data_7212619
loop_
_publ_author_name
'Inglis, Ross'
'Katsenis, Athanassios D.'
'Collins, Anna'
'White, Fraser'
'Milios, Constantinos J.'
'Papaefstathiou, Giannis S.'
'Brechin, Euan K.'

_publ_section_title
;
 Assembling molecular triangles into discrete and infinite architectures
;
_journal_issue 7
_journal_name_full CrystEngComm
_journal_page_first 2064
_journal_paper_doi 10.1039/c002761h
_journal_volume 12
_journal_year 2010
_chemical_compound_source 'Ross Inglis'
_chemical_formula_moiety '4(C48 H46 Mn3 N7 O8), 4(C4 H10 O), C2 H8 O2, 4(C H4 O), 4(Cl O4)'
_chemical_formula_sum 'C214 H248 Cl4 Mn12 N28 O58'
_chemical_formula_weight 4941.48
_chemical_name_systematic
;
?
;
_space_group_IT_number 15
_symmetry_cell_setting monoclinic
_symmetry_space_group_name_Hall '-C 2yc'
_symmetry_space_group_name_H-M 'C 1 2/c 1'
_atom_sites_solution_hydrogens geom
_atom_sites_solution_primary direct
_atom_sites_solution_secondary difmap
_audit_creation_method SHELXL-97
_cell_angle_alpha 90.00
_cell_angle_beta 112.593(2)
_cell_angle_gamma 90.00
_cell_formula_units_Z 2
_cell_length_a 27.8361(10)
_cell_length_b 15.6707(6)
_cell_length_c 30.6046(12)
_cell_measurement_reflns_used 7562
_cell_measurement_temperature 150(2)
_cell_measurement_theta_max 25.9925
_cell_measurement_theta_min 2.2965
_cell_volume 12325.5(8)
_computing_cell_refinement Saint
_computing_data_reduction Saint
_computing_molecular_graphics Shelxp
_computing_publication_material 'Platon, encifer'
_computing_structure_refinement 'SHELXL-97 (Sheldrick, 2008)'
_computing_structure_solution 'Shelxs Sheldrick'
_diffrn_ambient_temperature 150(2)
_diffrn_measured_fraction_theta_full 0.999
_diffrn_measured_fraction_theta_max 0.999
_diffrn_measurement_device_type 'Bruker Smart Apex CCD'
_diffrn_measurement_method 'Phi and Omega scans'
_diffrn_radiation_monochromator graphite
_diffrn_radiation_source 'fine-focus sealed tube'
_diffrn_radiation_type MoK\a
_diffrn_radiation_wavelength 0.71073
_diffrn_reflns_av_R_equivalents 0.0543
_diffrn_reflns_av_sigmaI/netI 0.0427
_diffrn_reflns_limit_h_max 30
_diffrn_reflns_limit_h_min -30
_diffrn_reflns_limit_k_max 17
_diffrn_reflns_limit_k_min -17
_diffrn_reflns_limit_l_max 33
_diffrn_reflns_limit_l_min -34
_diffrn_reflns_number 44430
_diffrn_reflns_theta_full 23.26
_diffrn_reflns_theta_max 23.26
_diffrn_reflns_theta_min 1.81
_exptl_absorpt_coefficient_mu 0.714
_exptl_absorpt_correction_T_max 0.8796
_exptl_absorpt_correction_T_min 0.7252
_exptl_absorpt_correction_type multi-scan
_exptl_absorpt_process_details 'SADABS 2007/2'
_exptl_crystal_colour black
_exptl_crystal_density_diffrn 1.331
_exptl_crystal_density_method 'not measured'
_exptl_crystal_description block
_exptl_crystal_F_000 5120
_exptl_crystal_recrystallization_method 'Diffusion of Et2O into MeOH solution'
_exptl_crystal_size_max 0.46
_exptl_crystal_size_mid 0.26
_exptl_crystal_size_min 0.18
_refine_diff_density_max 1.495
_refine_diff_density_min -1.004
_refine_diff_density_rms 0.114
_refine_ls_extinction_method none
_refine_ls_goodness_of_fit_ref 1.099
_refine_ls_hydrogen_treatment constr
_refine_ls_matrix_type full
_refine_ls_number_parameters 656
_refine_ls_number_reflns 8852
_refine_ls_number_restraints 154
_refine_ls_restrained_S_all 1.100
_refine_ls_R_factor_all 0.0983
_refine_ls_R_factor_gt 0.0877
_refine_ls_shift/su_max 0.000
_refine_ls_shift/su_mean 0.000
_refine_ls_structure_factor_coef Fsqd
_refine_ls_weighting_details 'calc w=1/[\s^2^(Fo^2^)+(0.0883P)^2^+177.3497P] where P=(Fo^2^+2Fc^2^)/3'
_refine_ls_weighting_scheme calc
_refine_ls_wR_factor_gt 0.2198
_refine_ls_wR_factor_ref 0.2261
_reflns_number_gt 7602
_reflns_number_total 8852
_reflns_threshold_expression >2sigma(I)
_cod_data_source_file c002761h.txt
_cod_data_source_block eb9021
_cod_original_sg_symbol_H-M 'C 2/c'
_cod_database_code 7212619

loop_
_symmetry_equiv_pos_as_xyz
'x, y, z'
'-x, y, -z+1/2'
'x+1/2, y+1/2, z'
'-x+1/2, y+1/2, -z+1/2'
'-x, -y, -z'
'x, -y, z-1/2'
'-x+1/2, -y+1/2, -z'
'x+1/2, -y+1/2, z-1/2'

loop_
_atom_site_label
_atom_site_type_symbol
_atom_site_fract_x
_atom_site_fract_y
_atom_site_fract_z
_atom_site_U_iso_or_equiv
_atom_site_adp_type
_atom_site_occupancy
_atom_site_symmetry_multiplicity
_atom_site_calc_flag
_atom_site_refinement_flags
Mn1 Mn 0.16147(4) 0.82071(6) 0.14787(3) 0.0235(3) Uani 1 1 d .
Mn2 Mn 0.11325(4) 0.63699(6) 0.10365(4) 0.0246(3) Uani 1 1 d .
Mn3 Mn 0.03982(4) 0.80879(6) 0.07648(4) 0.0253(3) Uani 1 1 d .
O123 O 0.10423(17) 0.7544(3) 0.10835(15) 0.0268(10) Uani 1 1 d .
O1A O -0.02339(18) 0.8620(3) 0.04227(17) 0.0335(11) Uani 1 1 d .
C1A C -0.0695(3) 0.8285(4) 0.0215(2) 0.0314(15) Uani 1 1 d U
O2A O 0.04533(18) 0.6289(3) 0.05706(17) 0.0337(11) Uani 1 1 d .
C2A C -0.0781(3) 0.7418(5) 0.0069(3) 0.0373(16) Uani 1 1 d U
C3A C -0.1300(3) 0.7172(6) -0.0195(3) 0.052(2) Uani 1 1 d U
H3A H -0.1366 0.6603 -0.0310 0.063 Uiso 1 1 calc R
C4A C -0.1705(3) 0.7711(6) -0.0290(4) 0.061(2) Uani 1 1 d U
H4A H -0.2048 0.7523 -0.0473 0.073 Uiso 1 1 calc R
C5A C -0.1619(3) 0.8545(5) -0.0121(3) 0.052(2) Uani 1 1 d U
H5A H -0.1904 0.8921 -0.0177 0.063 Uiso 1 1 calc R
C6A C -0.1123(3) 0.8818(5) 0.0127(3) 0.0401(17) Uani 1 1 d U
H6A H -0.1067 0.9387 0.0243 0.048 Uiso 1 1 calc R
C21A C -0.0361(3) 0.6777(4) 0.0187(2) 0.0270(15) Uani 1 1 d .
N22A N 0.0098(2) 0.6963(3) 0.04782(19) 0.0266(13) Uani 1 1 d .
C23A C -0.0479(3) 0.5883(5) -0.0001(3) 0.0416(19) Uani 1 1 d .
H23A H -0.0181 0.5663 -0.0068 0.050 Uiso 1 1 calc R
H23B H -0.0787 0.5892 -0.0302 0.050 Uiso 1 1 calc R
C24A C -0.0584(4) 0.5278(6) 0.0344(4) 0.058(2) Uani 1 1 d .
H24A H -0.0649 0.4702 0.0208 0.088 Uiso 1 1 calc R
H24B H -0.0890 0.5476 0.0400 0.088 Uiso 1 1 calc R
H24C H -0.0281 0.5267 0.0644 0.088 Uiso 1 1 calc R
O1B O 0.11109(19) 0.5196(3) 0.11154(18) 0.0373(12) Uani 1 1 d .
C1B C 0.1464(3) 0.4667(4) 0.1393(2) 0.0324(15) Uani 1 1 d U
O2B O 0.20178(17) 0.7204(3) 0.17233(16) 0.0279(10) Uani 1 1 d .
C2B C 0.1940(3) 0.4891(4) 0.1743(2) 0.0304(15) Uani 1 1 d U
C3B C 0.2269(3) 0.4235(5) 0.2004(3) 0.0417(17) Uani 1 1 d U
H3B H 0.2598 0.4386 0.2238 0.050 Uiso 1 1 calc R
C4B C 0.2138(4) 0.3387(5) 0.1938(3) 0.051(2) Uani 1 1 d U
H4B H 0.2370 0.2959 0.2121 0.061 Uiso 1 1 calc R
C5B C 0.1662(4) 0.3176(5) 0.1602(3) 0.053(2) Uani 1 1 d U
H5B H 0.1561 0.2594 0.1557 0.064 Uiso 1 1 calc R
C6B C 0.1330(3) 0.3787(5) 0.1331(3) 0.0447(18) Uani 1 1 d U
H6B H 0.1004 0.3621 0.1097 0.054 Uiso 1 1 calc R
C21B C 0.2105(3) 0.5795(4) 0.1848(2) 0.0296(16) Uani 1 1 d .
N22B N 0.1804(2) 0.6397(3) 0.15977(19) 0.0279(13) Uani 1 1 d .
C23B C 0.2613(3) 0.6000(4) 0.2236(3) 0.0340(17) Uani 1 1 d .
H23C H 0.2684 0.5584 0.2497 0.041 Uiso 1 1 calc R
H23D H 0.2597 0.6576 0.2361 0.041 Uiso 1 1 calc R
C24B C 0.3054(3) 0.5966(6) 0.2049(3) 0.057(2) Uani 1 1 d .
H24D H 0.3386 0.6102 0.2306 0.085 Uiso 1 1 calc R
H24E H 0.2985 0.6382 0.1793 0.085 Uiso 1 1 calc R
H24F H 0.3072 0.5392 0.1929 0.085 Uiso 1 1 calc R
O1C O 0.21552(17) 0.8872(3) 0.18792(16) 0.0283(10) Uani 1 1 d .
C1C C 0.2301(3) 0.9624(4) 0.1765(2) 0.0289(14) Uani 1 1 d U
O2C O 0.06845(17) 0.9174(3) 0.10259(16) 0.0296(11) Uani 1 1 d .
C2C C 0.1944(3) 1.0226(4) 0.1470(2) 0.0290(14) Uani 1 1 d U
C3C C 0.2148(3) 1.1007(5) 0.1402(3) 0.0393(16) Uani 1 1 d U
H3C H 0.1918 1.1419 0.1202 0.047 Uiso 1 1 calc R
C4C C 0.2663(3) 1.1203(5) 0.1611(3) 0.0467(18) Uani 1 1 d U
H4C H 0.2783 1.1750 0.1565 0.056 Uiso 1 1 calc R
C5C C 0.3009(3) 1.0608(5) 0.1887(3) 0.0441(17) Uani 1 1 d U
H5C H 0.3370 1.0735 0.2025 0.053 Uiso 1 1 calc R
C6C C 0.2826(3) 0.9818(5) 0.1963(3) 0.0380(16) Uani 1 1 d U
H6C H 0.3066 0.9407 0.2154 0.046 Uiso 1 1 calc R
C21C C 0.1382(3) 1.0060(4) 0.1246(2) 0.0271(15) Uani 1 1 d .
N22C N 0.1216(2) 0.9271(3) 0.12165(19) 0.0265(13) Uani 1 1 d .
C23C C 0.0998(3) 1.0771(4) 0.1083(3) 0.0410(19) Uani 1 1 d .
H23E H 0.0688 1.0576 0.0810 0.049 Uiso 1 1 calc R
H23F H 0.1155 1.1254 0.0976 0.049 Uiso 1 1 calc R
C24C C 0.0834(4) 1.1065(6) 0.1471(3) 0.057(2) Uani 1 1 d .
H24G H 0.0583 1.1532 0.1354 0.086 Uiso 1 1 calc R
H24H H 0.1140 1.1267 0.1739 0.086 Uiso 1 1 calc R
H24I H 0.0673 1.0589 0.1573 0.086 Uiso 1 1 calc R
N1D N 0.0026(2) 0.7977(3) 0.1338(2) 0.0291(13) Uani 1 1 d .
C2D C -0.0079(3) 0.7285(5) 0.1534(3) 0.046(2) Uani 1 1 d .
H2D H 0.0041 0.6752 0.1468 0.056 Uiso 1 1 calc R
C3D C -0.0349(4) 0.7285(5) 0.1826(3) 0.048(2) Uani 1 1 d .
H3D H -0.0409 0.6764 0.1956 0.058 Uiso 1 1 calc R
C4D C -0.0535(3) 0.8052(4) 0.1931(2) 0.0299(16) Uani 1 1 d .
C5D C -0.0435(3) 0.8757(5) 0.1727(3) 0.0400(19) Uani 1 1 d .
H5D H -0.0557 0.9297 0.1783 0.048 Uiso 1 1 calc R
C6D C -0.0154(3) 0.8705(5) 0.1433(3) 0.0418(19) Uani 1 1 d .
H6D H -0.0091 0.9215 0.1295 0.050 Uiso 1 1 calc R
C7D C -0.0815(3) 0.8091(4) 0.2255(2) 0.0287(15) Uani 1 1 d .
C8D C -0.0991(4) 0.7372(5) 0.2405(3) 0.055(2) Uani 1 1 d .
H8D H -0.0946 0.6828 0.2290 0.066 Uiso 1 1 calc R
C9D C -0.1231(4) 0.7433(5) 0.2721(3) 0.050(2) Uani 1 1 d .
H9D H -0.1352 0.6923 0.2811 0.060 Uiso 1 1 calc R
N10D N -0.1304(2) 0.8165(3) 0.2908(2) 0.0283(13) Uani 1 1 d .
C11D C -0.1150(3) 0.8857(5) 0.2752(3) 0.045(2) Uani 1 1 d .
H11D H -0.1210 0.9393 0.2867 0.054 Uiso 1 1 calc R
C12D C -0.0909(3) 0.8855(5) 0.2434(3) 0.047(2) Uani 1 1 d .
H12D H -0.0807 0.9378 0.2338 0.056 Uiso 1 1 calc R
N1E N 0.1545(2) 0.6326(4) 0.0540(2) 0.0291(13) Uani 1 1 d .
C2E C 0.1952(4) 0.5848(9) 0.0607(4) 0.096(5) Uani 1 1 d .
H2E H 0.2062 0.5473 0.0872 0.116 Uiso 1 1 calc R
C3E C 0.2235(4) 0.5848(9) 0.0321(4) 0.106(6) Uani 1 1 d .
H3E H 0.2531 0.5491 0.0393 0.127 Uiso 1 1 calc R
C5E C 0.1636(3) 0.6824(6) -0.0151(3) 0.049(2) Uani 1 1 d .
H5E H 0.1499 0.7181 -0.0422 0.059 Uiso 1 1 calc R
C4E C 0.2079(3) 0.6376(4) -0.0071(2) 0.0286(15) Uani 1 1 d .
C6E C 0.1384(3) 0.6769(6) 0.0153(3) 0.049(2) Uani 1 1 d .
H6E H 0.1068 0.7078 0.0075 0.058 Uiso 1 1 calc R
C7E C 0.2381(3) 0.6435(4) -0.0381(2) 0.0277(15) Uani 1 1 d .
C8E C 0.2866(3) 0.6082(5) -0.0249(3) 0.0421(19) Uani 1 1 d .
H8E H 0.3012 0.5765 0.0036 0.051 Uiso 1 1 calc R
C9E C 0.3140(3) 0.6195(5) -0.0538(3) 0.0400(19) Uani 1 1 d .
H9E H 0.3474 0.5940 -0.0444 0.048 Uiso 1 1 calc R
N10E N 0.2966(2) 0.6636(4) -0.0937(2) 0.0306(13) Uani 1 1 d .
C11E C 0.2500(4) 0.6959(6) -0.1059(3) 0.063(3) Uani 1 1 d .
H11E H 0.2359 0.7261 -0.1350 0.075 Uiso 1 1 calc R
C12E C 0.2206(4) 0.6891(7) -0.0799(3) 0.067(3) Uani 1 1 d .
H12E H 0.1875 0.7160 -0.0904 0.081 Uiso 1 1 calc R
O1F O 0.05749(19) 0.8360(3) 0.00895(17) 0.0353(12) Uani 1 1 d .
C2F C 0.0467(4) 0.9242(5) -0.0097(3) 0.052(2) Uani 1 1 d .
H2F1 H 0.0553 0.9293 -0.0378 0.077 Uiso 1 1 calc R
H2F2 H 0.0679 0.9643 0.0146 0.077 Uiso 1 1 calc R
H2F3 H 0.0098 0.9371 -0.0182 0.077 Uiso 1 1 calc R
O1S O 0.0303(3) 0.7595(5) -0.0750(3) 0.087(2) Uiso 1 1 d .
H1S H 0.0055 0.7858 -0.0720 0.131 Uiso 1 1 d R
C2S C 0.0131(5) 0.6831(9) -0.0979(5) 0.101(4) Uiso 1 1 d .
H2S1 H 0.0373 0.6622 -0.1118 0.151 Uiso 1 1 d R
H2S2 H -0.0215 0.6908 -0.1229 0.151 Uiso 1 1 d R
H2S3 H 0.0109 0.6415 -0.0748 0.151 Uiso 1 1 d R
C1T C -0.3106(6) 0.8833(9) -0.0615(5) 0.110(4) Uiso 1 1 d U
H1T1 H -0.3377 0.9240 -0.0623 0.165 Uiso 1 1 calc R
H1T2 H -0.2898 0.9075 -0.0780 0.165 Uiso 1 1 calc R
H1T3 H -0.2880 0.8715 -0.0285 0.165 Uiso 1 1 calc R
C2T C -0.3343(5) 0.8059(8) -0.0840(5) 0.089(3) Uiso 1 1 d U
H2T1 H -0.3559 0.7826 -0.0676 0.106 Uiso 1 1 calc R
H2T2 H -0.3576 0.8185 -0.1171 0.106 Uiso 1 1 calc R
O3T O -0.2990(3) 0.7456(5) -0.0842(3) 0.081(2) Uiso 1 1 d U
C4T C -0.3164(4) 0.6651(7) -0.1029(4) 0.076(3) Uiso 1 1 d U
H4T1 H -0.3393 0.6724 -0.1366 0.091 Uiso 1 1 calc R
H4T2 H -0.3381 0.6420 -0.0865 0.091 Uiso 1 1 calc R
C5T C -0.2784(5) 0.6029(8) -0.1003(5) 0.095(4) Uiso 1 1 d U
H5T1 H -0.2957 0.5492 -0.1140 0.142 Uiso 1 1 calc R
H5T2 H -0.2555 0.5937 -0.0671 0.142 Uiso 1 1 calc R
H5T3 H -0.2577 0.6228 -0.1179 0.142 Uiso 1 1 calc R
Cl1U Cl -0.10466(10) 1.10143(16) 0.12220(9) 0.0611(6) Uani 1 1 d U
O1U O -0.1032(3) 1.0690(5) 0.1653(3) 0.080(2) Uiso 1 1 d U
O2U O -0.1114(5) 1.1875(8) 0.1180(4) 0.143(4) Uiso 1 1 d U
O3U O -0.1314(5) 1.0517(8) 0.0838(4) 0.143(4) Uiso 1 1 d U
O4U O -0.0511(4) 1.0941(6) 0.1250(3) 0.104(3) Uiso 1 1 d U
O1R O 0.0626(6) 0.5086(11) 0.1979(6) 0.088(5) Uiso 0.50 1 d P
H1R H 0.0457 0.4645 0.1855 0.132 Uiso 0.50 1 d PR
C2R C 0.0472(8) 0.5348(13) 0.2287(7) 0.066(5) Uiso 0.50 1 d P
H2R1 H 0.0689 0.5136 0.2603 0.099 Uiso 0.50 1 d PR
H2R2 H 0.0111 0.5165 0.2206 0.099 Uiso 0.50 1 d PR
H2R3 H 0.0487 0.5972 0.2284 0.099 Uiso 0.50 1 d PR

loop_
_atom_site_aniso_label
_atom_site_aniso_U_11
_atom_site_aniso_U_22
_atom_site_aniso_U_33
_atom_site_aniso_U_23
_atom_site_aniso_U_13
_atom_site_aniso_U_12
Mn1 0.0310(6) 0.0185(5) 0.0293(6) 0.0008(4) 0.0208(5) 0.0009(4)
Mn2 0.0320(6) 0.0197(5) 0.0315(6) 0.0007(4) 0.0226(5) 0.0018(4)
Mn3 0.0304(6) 0.0215(5) 0.0328(6) 0.0001(4) 0.0220(5) 0.0027(4)
O123 0.033(3) 0.021(2) 0.033(3) -0.004(2) 0.020(2) 0.0007(19)
O1A 0.032(3) 0.036(3) 0.041(3) 0.004(2) 0.024(2) 0.003(2)
C1A 0.039(4) 0.024(3) 0.036(4) 0.002(3) 0.019(3) 0.006(3)
O2A 0.038(3) 0.024(3) 0.044(3) -0.005(2) 0.021(2) 0.006(2)
C2A 0.036(3) 0.032(3) 0.043(4) -0.001(3) 0.014(3) 0.002(3)
C3A 0.037(4) 0.044(4) 0.069(5) -0.002(4) 0.013(4) 0.005(3)
C4A 0.036(4) 0.046(4) 0.086(5) 0.003(4) 0.008(4) 0.002(3)
C5A 0.039(4) 0.043(4) 0.075(5) 0.002(4) 0.020(4) 0.011(3)
C6A 0.037(3) 0.036(4) 0.050(4) 0.001(3) 0.020(3) 0.006(3)
C21A 0.030(4) 0.027(4) 0.028(4) -0.006(3) 0.016(3) 0.002(3)
N22A 0.035(3) 0.021(3) 0.032(3) 0.004(2) 0.023(3) 0.008(2)
C23A 0.037(4) 0.037(4) 0.049(5) -0.011(4) 0.015(4) 0.005(3)
C24A 0.054(5) 0.044(5) 0.083(7) -0.009(5) 0.033(5) -0.005(4)
O1B 0.045(3) 0.022(3) 0.046(3) 0.003(2) 0.019(2) -0.001(2)
C1B 0.052(4) 0.022(3) 0.032(3) 0.005(3) 0.024(3) 0.008(3)
O2B 0.031(2) 0.015(2) 0.041(3) 0.007(2) 0.019(2) 0.0001(19)
C2B 0.049(4) 0.020(3) 0.030(3) 0.001(3) 0.024(3) 0.006(3)
C3B 0.060(4) 0.028(3) 0.039(4) 0.003(3) 0.020(3) 0.007(3)
C4B 0.079(5) 0.020(3) 0.049(4) 0.003(3) 0.020(4) 0.013(3)
C5B 0.081(5) 0.022(4) 0.053(4) 0.002(3) 0.022(4) 0.003(4)
C6B 0.066(4) 0.023(3) 0.048(4) 0.001(3) 0.025(4) 0.003(3)
C21B 0.044(4) 0.028(4) 0.028(4) 0.008(3) 0.026(3) 0.004(3)
N22B 0.034(3) 0.028(3) 0.030(3) -0.001(3) 0.021(3) 0.007(3)
C23B 0.050(4) 0.021(4) 0.037(4) 0.010(3) 0.023(4) 0.003(3)
C24B 0.039(5) 0.069(6) 0.062(6) 0.018(5) 0.019(4) 0.009(4)
O1C 0.034(3) 0.023(2) 0.033(3) 0.000(2) 0.018(2) -0.003(2)
C1C 0.040(3) 0.027(3) 0.032(3) -0.004(3) 0.027(3) -0.001(3)
O2C 0.033(3) 0.022(2) 0.040(3) -0.001(2) 0.021(2) 0.000(2)
C2C 0.038(3) 0.025(3) 0.035(3) 0.000(3) 0.027(3) 0.003(3)
C3C 0.047(4) 0.026(3) 0.051(4) 0.004(3) 0.025(3) 0.002(3)
C4C 0.052(4) 0.032(4) 0.064(5) 0.000(3) 0.031(4) -0.007(3)
C5C 0.044(4) 0.037(4) 0.062(4) -0.003(3) 0.033(3) -0.008(3)
C6C 0.040(4) 0.032(4) 0.051(4) -0.003(3) 0.027(3) -0.004(3)
C21C 0.043(4) 0.017(3) 0.029(4) 0.000(3) 0.023(3) 0.002(3)
N22C 0.030(3) 0.025(3) 0.032(3) -0.004(2) 0.021(3) -0.001(2)
C23C 0.046(4) 0.016(4) 0.058(5) 0.001(3) 0.017(4) 0.005(3)
C24C 0.059(5) 0.041(5) 0.082(7) -0.006(5) 0.038(5) 0.020(4)
N1D 0.035(3) 0.027(3) 0.032(3) -0.003(3) 0.021(3) 0.004(2)
C2D 0.077(6) 0.025(4) 0.058(5) 0.006(4) 0.050(5) 0.016(4)
C3D 0.084(6) 0.026(4) 0.064(6) 0.004(4) 0.062(5) 0.006(4)
C4D 0.031(4) 0.035(4) 0.027(4) -0.005(3) 0.015(3) -0.003(3)
C5D 0.059(5) 0.026(4) 0.057(5) -0.003(4) 0.046(4) -0.001(3)
C6D 0.060(5) 0.028(4) 0.056(5) -0.002(4) 0.043(4) -0.003(4)
C7D 0.031(4) 0.028(4) 0.032(4) -0.003(3) 0.018(3) 0.002(3)
C8D 0.093(7) 0.032(4) 0.073(6) -0.009(4) 0.070(6) -0.006(4)
C9D 0.085(6) 0.026(4) 0.067(6) -0.008(4) 0.060(5) -0.011(4)
N10D 0.035(3) 0.025(3) 0.033(3) -0.005(3) 0.022(3) -0.004(2)
C11D 0.077(6) 0.023(4) 0.064(5) 0.006(4) 0.058(5) 0.008(4)
C12D 0.079(6) 0.024(4) 0.063(5) 0.010(4) 0.055(5) 0.006(4)
N1E 0.035(3) 0.030(3) 0.030(3) 0.002(3) 0.023(3) 0.009(3)
C2E 0.099(8) 0.148(11) 0.079(7) 0.082(8) 0.074(7) 0.091(8)
C3E 0.093(8) 0.175(13) 0.089(8) 0.094(9) 0.081(7) 0.102(9)
C5E 0.045(5) 0.072(6) 0.041(5) 0.020(4) 0.030(4) 0.023(4)
C4E 0.036(4) 0.022(3) 0.038(4) -0.002(3) 0.025(3) 0.005(3)
C6E 0.035(4) 0.077(6) 0.045(5) 0.016(5) 0.029(4) 0.024(4)
C7E 0.035(4) 0.026(4) 0.031(4) 0.005(3) 0.022(3) 0.002(3)
C8E 0.039(4) 0.058(5) 0.037(4) 0.013(4) 0.023(4) 0.010(4)
C9E 0.035(4) 0.058(5) 0.036(4) 0.006(4) 0.024(3) 0.004(4)
N10E 0.040(3) 0.026(3) 0.036(3) -0.001(3) 0.025(3) 0.000(3)
C11E 0.062(6) 0.079(7) 0.066(6) 0.047(5) 0.046(5) 0.043(5)
C12E 0.066(6) 0.094(8) 0.070(6) 0.052(6) 0.057(5) 0.052(6)
O1F 0.042(3) 0.033(3) 0.041(3) 0.012(2) 0.028(2) 0.010(2)
C2F 0.063(5) 0.046(5) 0.046(5) 0.009(4) 0.021(4) 0.001(4)
Cl1U 0.0705(15) 0.0640(15) 0.0578(14) 0.0157(12) 0.0347(12) 0.0135(12)

loop_
_atom_type_symbol
_atom_type_description
_atom_type_scat_dispersion_real
_atom_type_scat_dispersion_imag
_atom_type_scat_source
C C 0.0033 0.0016 'International Tables Vol C Tables 4.2.6.8 and 6.1.1.4'
H H 0.0000 0.0000 'International Tables Vol C Tables 4.2.6.8 and 6.1.1.4'
N N 0.0061 0.0033 'International Tables Vol C Tables 4.2.6.8 and 6.1.1.4'
O O 0.0106 0.0060 'International Tables Vol C Tables 4.2.6.8 and 6.1.1.4'
Mn Mn 0.3368 0.7283 'International Tables Vol C Tables 4.2.6.8 and 6.1.1.4'
Cl Cl 0.1484 0.1585 'International Tables Vol C Tables 4.2.6.8 and 6.1.1.4'

loop_
_geom_angle_atom_site_label_1
_geom_angle_atom_site_label_2
_geom_angle_atom_site_label_3
_geom_angle
_geom_angle_site_symmetry_1
_geom_angle_site_symmetry_3
O1C Mn1 O123 177.39(19) . .
O1C Mn1 O2B 89.86(19) . .
O123 Mn1 O2B 91.28(19) . .
O1C Mn1 N22C 88.9(2) . .
O123 Mn1 N22C 90.0(2) . .
O2B Mn1 N22C 177.7(2) . .
O1C Mn1 N10D 86.7(2) . 2
O123 Mn1 N10D 90.99(19) . 2
O2B Mn1 N10D 90.28(19) . 2
N22C Mn1 N10D 91.5(2) . 2
O1C Mn1 N10E 84.9(2) . 7_565
O123 Mn1 N10E 97.42(19) . 7_565
O2B Mn1 N10E 89.2(2) . 7_565
N22C Mn1 N10E 88.8(2) . 7_565
N10D Mn1 N10E 171.6(2) 2 7_565
O1B Mn2 O123 162.1(2) . .
O1B Mn2 O2A 87.6(2) . .
O123 Mn2 O2A 89.94(19) . .
O1B Mn2 N22B 88.6(2) . .
O123 Mn2 N22B 91.2(2) . .
O2A Mn2 N22B 171.4(2) . .
O1B Mn2 N1E 96.2(2) . .
O123 Mn2 N1E 101.7(2) . .
O2A Mn2 N1E 96.4(2) . .
N22B Mn2 N1E 91.7(2) . .
O1A Mn3 O123 177.3(2) . .
O1A Mn3 O2C 89.4(2) . .
O123 Mn3 O2C 91.45(19) . .
O1A Mn3 N22A 90.1(2) . .
O123 Mn3 N22A 89.0(2) . .
O2C Mn3 N22A 178.8(2) . .
O1A Mn3 O1F 84.02(18) . .
O123 Mn3 O1F 93.36(18) . .
O2C Mn3 O1F 90.68(19) . .
N22A Mn3 O1F 88.1(2) . .
O1A Mn3 N1D 82.0(2) . .
O123 Mn3 N1D 100.59(19) . .
O2C Mn3 N1D 89.20(19) . .
N22A Mn3 N1D 91.8(2) . .
O1F Mn3 N1D 166.06(18) . .
Mn2 O123 Mn3 122.3(2) . .
Mn2 O123 Mn1 118.9(2) . .
Mn3 O123 Mn1 118.8(2) . .
C1A O1A Mn3 129.4(4) . .
O1A C1A C6A 117.5(6) . .
O1A C1A C2A 123.6(6) . .
C6A C1A C2A 118.9(7) . .
N22A O2A Mn2 121.9(4) . .
C3A C2A C1A 116.9(7) . .
C3A C2A C21A 119.6(7) . .
C1A C2A C21A 123.5(6) . .
C4A C3A C2A 122.7(8) . .
C4A C3A H3A 118.7 . .
C2A C3A H3A 118.7 . .
C3A C4A C5A 119.9(8) . .
C3A C4A H4A 120.1 . .
C5A C4A H4A 120.1 . .
C6A C5A C4A 119.6(8) . .
C6A C5A H5A 120.2 . .
C4A C5A H5A 120.2 . .
C5A C6A C1A 121.8(7) . .
C5A C6A H6A 119.1 . .
C1A C6A H6A 119.1 . .
N22A C21A C2A 120.0(6) . .
N22A C21A C23A 119.5(6) . .
C2A C21A C23A 120.3(6) . .
C21A N22A O2A 114.1(5) . .
C21A N22A Mn3 130.1(5) . .
O2A N22A Mn3 115.6(4) . .
C21A C23A C24A 112.8(7) . .
C21A C23A H23A 109.0 . .
C24A C23A H23A 109.0 . .
C21A C23A H23B 109.0 . .
C24A C23A H23B 109.0 . .
H23A C23A H23B 107.8 . .
C23A C24A H24A 109.5 . .
C23A C24A H24B 109.5 . .
H24A C24A H24B 109.5 . .
C23A C24A H24C 109.5 . .
H24A C24A H24C 109.5 . .
H24B C24A H24C 109.5 . .
C1B O1B Mn2 130.8(5) . .
O1B C1B C2B 126.3(6) . .
O1B C1B C6B 115.6(7) . .
C2B C1B C6B 118.1(7) . .
N22B O2B Mn1 121.1(4) . .
C1B C2B C3B 118.3(6) . .
C1B C2B C21B 122.0(6) . .
C3B C2B C21B 119.7(7) . .
C4B C3B C2B 123.2(8) . .
C4B C3B H3B 118.4 . .
C2B C3B H3B 118.4 . .
C5B C4B C3B 118.0(8) . .
C5B C4B H4B 121.0 . .
C3B C4B H4B 121.0 . .
C6B C5B C4B 121.4(8) . .
C6B C5B H5B 119.3 . .
C4B C5B H5B 119.3 . .
C5B C6B C1B 121.0(8) . .
C5B C6B H6B 119.5 . .
C1B C6B H6B 119.5 . .
N22B C21B C2B 119.3(6) . .
N22B C21B C23B 120.8(6) . .
C2B C21B C23B 119.8(6) . .
C21B N22B O2B 112.9(5) . .
C21B N22B Mn2 132.1(5) . .
O2B N22B Mn2 114.7(4) . .
C21B C23B C24B 110.1(6) . .
C21B C23B H23C 109.6 . .
C24B C23B H23C 109.6 . .
C21B C23B H23D 109.6 . .
C24B C23B H23D 109.6 . .
H23C C23B H23D 108.1 . .
C23B C24B H24D 109.5 . .
C23B C24B H24E 109.5 . .
H24D C24B H24E 109.5 . .
C23B C24B H24F 109.5 . .
H24D C24B H24F 109.5 . .
H24E C24B H24F 109.5 . .
C1C O1C Mn1 125.1(4) . .
O1C C1C C6C 117.1(6) . .
O1C C1C C2C 123.0(6) . .
C6C C1C C2C 119.8(6) . .
N22C O2C Mn3 118.8(3) . .
C3C C2C C1C 116.9(6) . .
C3C C2C C21C 120.4(6) . .
C1C C2C C21C 122.7(6) . .
C4C C3C C2C 122.9(7) . .
C4C C3C H3C 118.5 . .
C2C C3C H3C 118.5 . .
C3C C4C C5C 119.8(7) . .
C3C C4C H4C 120.1 . .
C5C C4C H4C 120.1 . .
C4C C5C C6C 119.5(7) . .
C4C C5C H5C 120.2 . .
C6C C5C H5C 120.2 . .
C1C C6C C5C 121.0(7) . .
C1C C6C H6C 119.5 . .
C5C C6C H6C 119.5 . .
N22C C21C C2C 118.8(6) . .
N22C C21C C23C 119.6(6) . .
C2C C21C C23C 121.4(6) . .
C21C N22C O2C 115.2(5) . .
C21C N22C Mn1 129.5(5) . .
O2C N22C Mn1 114.8(4) . .
C21C C23C C24C 111.2(7) . .
C21C C23C H23E 109.4 . .
C24C C23C H23E 109.4 . .
C21C C23C H23F 109.4 . .
C24C C23C H23F 109.4 . .
H23E C23C H23F 108.0 . .
C23C C24C H24G 109.5 . .
C23C C24C H24H 109.5 . .
H24G C24C H24H 109.5 . .
C23C C24C H24I 109.5 . .
H24G C24C H24I 109.5 . .
H24H C24C H24I 109.5 . .
C6D N1D C2D 115.9(6) . .
C6D N1D Mn3 114.3(5) . .
C2D N1D Mn3 129.3(5) . .
N1D C2D C3D 124.6(7) . .
N1D C2D H2D 117.7 . .
C3D C2D H2D 117.7 . .
C2D C3D C4D 119.7(7) . .
C2D C3D H3D 120.2 . .
C4D C3D H3D 120.2 . .
C5D C4D C3D 116.0(6) . .
C5D C4D C7D 122.1(6) . .
C3D C4D C7D 121.9(6) . .
C4D C5D C6D 120.9(7) . .
C4D C5D H5D 119.6 . .
C6D C5D H5D 119.6 . .
N1D C6D C5D 122.9(7) . .
N1D C6D H6D 118.5 . .
C5D C6D H6D 118.5 . .
C8D C7D C12D 115.5(6) . .
C8D C7D C4D 122.4(6) . .
C12D C7D C4D 122.0(6) . .
C9D C8D C7D 120.6(7) . .
C9D C8D H8D 119.7 . .
C7D C8D H8D 119.7 . .
N10D C9D C8D 123.9(7) . .
N10D C9D H9D 118.0 . .
C8D C9D H9D 118.0 . .
C11D N10D C9D 115.4(6) . .
C11D N10D Mn1 122.3(5) . 2
C9D N10D Mn1 122.1(5) . 2
N10D C11D C12D 124.4(7) . .
N10D C11D H11D 117.8 . .
C12D C11D H11D 117.8 . .
C11D C12D C7D 120.0(7) . .
C11D C12D H12D 120.0 . .
C7D C12D H12D 120.0 . .
C6E N1E C2E 115.2(6) . .
C6E N1E Mn2 121.2(5) . .
C2E N1E Mn2 123.6(5) . .
N1E C2E C3E 124.8(8) . .
N1E C2E H2E 117.6 . .
C3E C2E H2E 117.6 . .
C4E C3E C2E 119.0(8) . .
C4E C3E H3E 120.5 . .
C2E C3E H3E 120.5 . .
C4E C5E C6E 120.9(7) . .
C4E C5E H5E 119.6 . .
C6E C5E H5E 119.6 . .
C5E C4E C3E 115.1(7) . .
C5E C4E C7E 123.3(6) . .
C3E C4E C7E 121.6(6) . .
N1E C6E C5E 124.7(7) . .
N1E C6E H6E 117.7 . .
C5E C6E H6E 117.7 . .
C8E C7E C12E 116.0(6) . .
C8E C7E C4E 121.4(6) . .
C12E C7E C4E 122.5(6) . .
C7E C8E C9E 118.9(7) . .
C7E C8E H8E 120.5 . .
C9E C8E H8E 120.5 . .
N10E C9E C8E 124.2(7) . .
N10E C9E H9E 117.9 . .
C8E C9E H9E 117.9 . .
C11E N10E C9E 115.8(6) . .
C11E N10E Mn1 117.5(5) . 7_565
C9E N10E Mn1 126.5(5) . 7_565
N10E C11E C12E 124.3(8) . .
N10E C11E H11E 117.8 . .
C12E C11E H11E 117.8 . .
C11E C12E C7E 120.7(7) . .
C11E C12E H12E 119.7 . .
C7E C12E H12E 119.7 . .
C2F O1F Mn3 115.4(4) . .
O1F C2F H2F1 109.5 . .
O1F C2F H2F2 109.5 . .
H2F1 C2F H2F2 109.5 . .
O1F C2F H2F3 109.5 . .
H2F1 C2F H2F3 109.5 . .
H2F2 C2F H2F3 109.5 . .
C2S O1S H1S 110.1 . .
O1S C2S H2S1 110.3 . .
O1S C2S H2S2 109.5 . .
H2S1 C2S H2S2 109.5 . .
O1S C2S H2S3 108.5 . .
H2S1 C2S H2S3 109.5 . .
H2S2 C2S H2S3 109.5 . .
C2T C1T H1T1 109.5 . .
C2T C1T H1T2 109.5 . .
H1T1 C1T H1T2 109.5 . .
C2T C1T H1T3 109.5 . .
H1T1 C1T H1T3 109.5 . .
H1T2 C1T H1T3 109.5 . .
O3T C2T C1T 113.1(11) . .
O3T C2T H2T1 109.0 . .
C1T C2T H2T1 109.0 . .
O3T C2T H2T2 109.0 . .
C1T C2T H2T2 109.0 . .
H2T1 C2T H2T2 107.8 . .
C2T O3T C4T 119.5(9) . .
O3T C4T C5T 117.8(10) . .
O3T C4T H4T1 107.9 . .
C5T C4T H4T1 107.9 . .
O3T C4T H4T2 107.9 . .
C5T C4T H4T2 107.9 . .
H4T1 C4T H4T2 107.2 . .
C4T C5T H5T1 109.5 . .
C4T C5T H5T2 109.5 . .
H5T1 C5T H5T2 109.5 . .
C4T C5T H5T3 109.5 . .
H5T1 C5T H5T3 109.5 . .
H5T2 C5T H5T3 109.5 . .
O2U Cl1U O3U 118.3(7) . .
O2U Cl1U O1U 113.7(6) . .
O3U Cl1U O1U 114.3(6) . .
O2U Cl1U O4U 100.5(7) . .
O3U Cl1U O4U 102.2(6) . .
O1U Cl1U O4U 104.9(5) . .
C2R O1R H1R 108.4 . .
O1R C2R H2R1 111.9 . .
O1R C2R H2R2 109.3 . .
H2R1 C2R H2R2 109.5 . .
O1R C2R H2R3 107.1 . .
H2R1 C2R H2R3 109.5 . .
H2R2 C2R H2R3 109.5 . .

loop_
_geom_bond_atom_site_label_1
_geom_bond_atom_site_label_2
_geom_bond_distance
_geom_bond_site_symmetry_2
Mn1 O1C 1.853(4) .
Mn1 O123 1.898(4) .
Mn1 O2B 1.909(4) .
Mn1 N22C 1.992(6) .
Mn1 N10D 2.352(5) 2
Mn1 N10E 2.377(6) 7_565
Mn2 O1B 1.859(5) .
Mn2 O123 1.870(4) .
Mn2 O2A 1.885(5) .
Mn2 N22B 1.995(6) .
Mn2 N1E 2.230(5) .
Mn3 O1A 1.863(5) .
Mn3 O123 1.884(4) .
Mn3 O2C 1.918(4) .
Mn3 N22A 2.003(6) .
Mn3 O1F 2.340(5) .
Mn3 N1D 2.361(5) .
O1A C1A 1.304(8) .
C1A C6A 1.393(10) .
C1A C2A 1.421(10) .
O2A N22A 1.401(7) .
C2A C3A 1.411(11) .
C2A C21A 1.477(10) .
C3A C4A 1.348(12) .
C3A H3A 0.9500 .
C4A C5A 1.392(12) .
C4A H4A 0.9500 .
C5A C6A 1.365(11) .
C5A H5A 0.9500 .
C6A H6A 0.9500 .
C21A N22A 1.279(9) .
C21A C23A 1.502(10) .
C23A C24A 1.527(12) .
C23A H23A 0.9900 .
C23A H23B 0.9900 .
C24A H24A 0.9800 .
C24A H24B 0.9800 .
C24A H24C 0.9800 .
O1B C1B 1.316(8) .
C1B C2B 1.392(10) .
C1B C6B 1.422(10) .
O2B N22B 1.388(7) .
C2B C3B 1.403(10) .
C2B C21B 1.486(10) .
C3B C4B 1.372(11) .
C3B H3B 0.9500 .
C4B C5B 1.369(12) .
C4B H4B 0.9500 .
C5B C6B 1.369(11) .
C5B H5B 0.9500 .
C6B H6B 0.9500 .
C21B N22B 1.299(9) .
C21B C23B 1.490(10) .
C23B C24B 1.543(11) .
C23B H23C 0.9900 .
C23B H23D 0.9900 .
C24B H24D 0.9800 .
C24B H24E 0.9800 .
C24B H24F 0.9800 .
O1C C1C 1.336(8) .
C1C C6C 1.385(10) .
C1C C2C 1.416(10) .
O2C N22C 1.376(7) .
C2C C3C 1.398(10) .
C2C C21C 1.471(10) .
C3C C4C 1.360(11) .
C3C H3C 0.9500 .
C4C C5C 1.373(11) .
C4C H4C 0.9500 .
C5C C6C 1.391(10) .
C5C H5C 0.9500 .
C6C H6C 0.9500 .
C21C N22C 1.310(8) .
C21C C23C 1.491(9) .
C23C C24C 1.500(11) .
C23C H23E 0.9900 .
C23C H23F 0.9900 .
C24C H24G 0.9800 .
C24C H24H 0.9800 .
C24C H24I 0.9800 .
N1D C6D 1.323(9) .
N1D C2D 1.326(9) .
C2D C3D 1.371(10) .
C2D H2D 0.9500 .
C3D C4D 1.394(10) .
C3D H3D 0.9500 .
C4D C5D 1.351(10) .
C4D C7D 1.480(9) .
C5D C6D 1.403(10) .
C5D H5D 0.9500 .
C6D H6D 0.9500 .
C7D C8D 1.376(10) .
C7D C12D 1.381(10) .
C8D C9D 1.371(11) .
C8D H8D 0.9500 .
C9D N10D 1.332(9) .
C9D H9D 0.9500 .
N10D C11D 1.320(9) .
N10D Mn1 2.352(5) 2
C11D C12D 1.379(10) .
C11D H11D 0.9500 .
C12D H12D 0.9500 .
N1E C6E 1.296(9) .
N1E C2E 1.307(10) .
C2E C3E 1.384(12) .
C2E H2E 0.9500 .
C3E C4E 1.384(11) .
C3E H3E 0.9500 .
C5E C4E 1.359(10) .
C5E C6E 1.366(11) .
C5E H5E 0.9500 .
C4E C7E 1.491(9) .
C6E H6E 0.9500 .
C7E C8E 1.368(10) .
C7E C12E 1.381(10) .
C8E C9E 1.382(10) .
C8E H8E 0.9500 .
C9E N10E 1.324(9) .
C9E H9E 0.9500 .
N10E C11E 1.306(10) .
N10E Mn1 2.377(6) 7_565
C11E C12E 1.347(11) .
C11E H11E 0.9500 .
C12E H12E 0.9500 .
O1F C2F 1.481(9) .
C2F H2F1 0.9800 .
C2F H2F2 0.9800 .
C2F H2F3 0.9800 .
O1S C2S 1.378(14) .
O1S H1S 0.8400 .
C2S H2S1 0.9800 .
C2S H2S2 0.9800 .
C2S H2S3 0.9800 .
C1T C2T 1.427(17) .
C1T H1T1 0.9800 .
C1T H1T2 0.9800 .
C1T H1T3 0.9800 .
C2T O3T 1.363(13) .
C2T H2T1 0.9900 .
C2T H2T2 0.9900 .
O3T C4T 1.392(13) .
C4T C5T 1.418(15) .
C4T H4T1 0.9900 .
C4T H4T2 0.9900 .
C5T H5T1 0.9800 .
C5T H5T2 0.9800 .
C5T H5T3 0.9800 .
Cl1U O2U 1.362(12) .
Cl1U O3U 1.369(12) .
Cl1U O1U 1.399(8) .
Cl1U O4U 1.466(9) .
O1R C2R 1.25(2) .
O1R H1R 0.8400 .
C2R H2R1 0.9800 .
C2R H2R2 0.9800 .
C2R H2R3 0.9800 .
